data_7008156
loop_
_publ_author_name
'Macpherson, Brendan P.'
'Alzoubi, Basam M.'
'Bernhardt, Paul V.'
'Mart\'inez, Manuel'
'Tregloan, Peter A.'
'van Eldik, Rudi'

_publ_section_title
;
 Pressure and temperature effects on metal-to-metal charge transfer in
 cyano-bridged CoIII-FeII complexes.
;
_journal_issue 8
_journal_name_full 'Dalton transactions (Cambridge, England : 2003)'
_journal_page_first 1459
_journal_page_last 1467
_journal_paper_doi 10.1039/b418054b
_journal_year 2005
_chemical_compound_source 'synthesis as described'
_chemical_formula_moiety 'C17 H37 Co2 N11 O5'
_chemical_formula_structural 'C17 H37 CO2 N11 O5'
_chemical_formula_sum 'C17 H37 Co2 N11 O5'
_chemical_formula_weight 593.44
_chemical_name_systematic
;
?
;
_space_group_IT_number 14
_symmetry_cell_setting monoclinic
_symmetry_Int_Tables_number 14
_symmetry_space_group_name_Hall '-P 2ybc'
_symmetry_space_group_name_H-M 'P 1 21/c 1'
_atom_sites_solution_hydrogens geom
_atom_sites_solution_primary direct
_atom_sites_solution_secondary difmap
_audit_conform_dict_location ftp://ftp.iucr.org/cifdics/cif_core.dic
_audit_conform_dict_name cif_core.dic
_audit_conform_dict_version 2.1
_audit_creation_date 2003-11-12T11:37:54-00:00
_audit_creation_method 'WinGX routine CIF_UPDATE'
_cell_angle_alpha 90
_cell_angle_beta 90.66(1)
_cell_angle_gamma 90
_cell_formula_units_Z 4
_cell_length_a 9.9425(6)
_cell_length_b 13.294(2)
_cell_length_c 20.143(2)
_cell_measurement_reflns_used 25
_cell_measurement_temperature 296(2)
_cell_measurement_theta_max 13.865
_cell_measurement_theta_min 11.009
_cell_measurement_wavelength 0.71073
_cell_volume 2662.2(5)
_computing_cell_refinement 'CAD4 Express (Enraf Nonius, 1994)'
_computing_data_collection 'CAD4 Express (Enraf Nonius, 1994)'
_computing_data_reduction 'XCAD4 (Harms & Wocadlo, 1995)'
_computing_molecular_graphics 'Ortep-3 for Windows (Farrugia, 1997)'
_computing_publication_material 'WinGX publication routines (Farrugia, 1999)'
_computing_structure_refinement 'SHELXL-97 (Sheldrick, 1997)'
_diffrn_ambient_temperature 296(2)
_diffrn_detector 'scintillation LiI'
_diffrn_detector_dtime 1.195
_diffrn_measured_fraction_theta_full 0.999
_diffrn_measured_fraction_theta_max 0.999
_diffrn_measurement_device '\k-geometry diffractometer'
_diffrn_measurement_device_type 'Enraf Nonius TurboCAD4'
_diffrn_measurement_method 'non-profiled omega/2theta scans'
_diffrn_orient_matrix_type
;
x-axis points to radiation source
the matrix is specified in reciprocal space
;
_diffrn_orient_matrix_UB_11 -0.73293E-1
_diffrn_orient_matrix_UB_12 -0.50859E-1
_diffrn_orient_matrix_UB_13 -0.5624E-2
_diffrn_orient_matrix_UB_21 0.1365E-2
_diffrn_orient_matrix_UB_22 0.10415E-1
_diffrn_orient_matrix_UB_23 -0.49152E-1
_diffrn_orient_matrix_UB_31 0.06891
_diffrn_orient_matrix_UB_32 -0.54375E-1
_diffrn_orient_matrix_UB_33 -0.4146E-2
_diffrn_radiation_monochromator graphite
_diffrn_radiation_probe x-ray
_diffrn_radiation_type MoK\a
_diffrn_radiation_wavelength 0.71073
_diffrn_reflns_av_R_equivalents 0.0502
_diffrn_reflns_av_unetI/netI 0.1055
_diffrn_reflns_limit_h_max 11
_diffrn_reflns_limit_h_min 0
_diffrn_reflns_limit_k_max 15
_diffrn_reflns_limit_k_min 0
_diffrn_reflns_limit_l_max 23
_diffrn_reflns_limit_l_min -23
_diffrn_reflns_number 4962
_diffrn_reflns_theta_full 24.98
_diffrn_reflns_theta_max 24.98
_diffrn_reflns_theta_min 1.84
_diffrn_source 'Enraf Nonius FR590'
_diffrn_standards_decay_% 3
_diffrn_standards_interval_time 120
_diffrn_standards_number 3
_exptl_absorpt_coefficient_mu 1.295
_exptl_absorpt_correction_T_max 0.8763
_exptl_absorpt_correction_T_min 0.7712
_exptl_absorpt_correction_type psi-scan
_exptl_absorpt_process_details
;
North A.C.T., Phillips D.C. & Mathews F.S. (1968) Acta. Cryst. A24, 351
Number of psi-scan sets used was 2
Theta correction was applied.
Averaged transmission function was used.
No Fourier smoothing was applied.
;
_exptl_crystal_colour yellow
_exptl_crystal_density_diffrn 1.481
_exptl_crystal_density_method 'not measured'
_exptl_crystal_description prism
_exptl_crystal_F_000 1240
_exptl_crystal_size_max 0.23
_exptl_crystal_size_mid 0.17
_exptl_crystal_size_min 0.1
_refine_diff_density_max 0.398
_refine_diff_density_min -0.323
_refine_diff_density_rms 0.079
_refine_ls_extinction_method none
_refine_ls_goodness_of_fit_ref 0.974
_refine_ls_hydrogen_treatment mixed
_refine_ls_matrix_type full
_refine_ls_number_parameters 316
_refine_ls_number_reflns 4676
_refine_ls_number_restraints 0
_refine_ls_restrained_S_all 0.974
_refine_ls_R_factor_all 0.1415
_refine_ls_R_factor_gt 0.0391
_refine_ls_shift/su_max 0
_refine_ls_shift/su_mean 0
_refine_ls_structure_factor_coef Fsqd
_refine_ls_weighting_details 'calc w=1/[\s^2^(Fo^2^)+(0.0391P)^2^+0.0000P] where P=(Fo^2^+2Fc^2^)/3'
_refine_ls_weighting_scheme calc
_refine_ls_wR_factor_gt 0.0792
_refine_ls_wR_factor_ref 0.1043
_reflns_number_gt 2212
_reflns_number_total 4676
_reflns_threshold_expression >2sigma(I)
_cod_data_source_file b418054b.txt
_cod_data_source_block 1702bm22
_cod_original_sg_symbol_H-M 'P 21/c'
_cod_database_code 7008156
_exptl_absorpt_factor_mur 0.129
_exptl_absorpt_correction_t_ave 0.8433
_diffrn_standards_decay_corr_max 1.101
_diffrn_standards_decay_corr_min 0.998

loop_
_symmetry_equiv_pos_as_xyz
'x, y, z'
'-x, y+1/2, -z+1/2'
'-x, -y, -z'
'x, -y-1/2, z-1/2'

loop_
_atom_site_label
_atom_site_type_symbol
_atom_site_fract_x
_atom_site_fract_y
_atom_site_fract_z
_atom_site_U_iso_or_equiv
_atom_site_adp_type
_atom_site_occupancy
_atom_site_symmetry_multiplicity
_atom_site_calc_flag
_atom_site_refinement_flags
_atom_site_disorder_assembly
_atom_site_disorder_group
C1 C 0.4365(5) 0.2825(4) 0.2339(2) 0.0481(14) Uani 1 1 d . . .
H1B H 0.3709 0.2705 0.2683 0.058 Uiso 1 1 calc R . .
H1C H 0.5057 0.3267 0.2516 0.058 Uiso 1 1 calc R . .
C1C C 0.5004(5) 0.2319(4) 0.0181(2) 0.0299(11) Uani 1 1 d . . .
C2 C 0.4975(5) 0.1851(4) 0.2121(3) 0.0455(14) Uani 1 1 d . . .
H2B H 0.5735 0.1976 0.1834 0.055 Uiso 1 1 calc R . .
H2C H 0.5288 0.147 0.2503 0.055 Uiso 1 1 calc R . .
C2C C 0.5479(5) 0.1222(4) -0.0925(3) 0.0407(14) Uani 1 1 d . . .
C3 C 0.2975(5) 0.0680(4) 0.2180(2) 0.0442(14) Uani 1 1 d . . .
H3B H 0.3083 0.0879 0.2641 0.053 Uiso 1 1 calc R . .
H3C H 0.3191 -0.0029 0.2146 0.053 Uiso 1 1 calc R . .
C3C C 0.5241(5) 0.3271(4) -0.0993(3) 0.0374(13) Uani 1 1 d . . .
C4 C 0.1539(5) 0.0853(4) 0.1958(2) 0.0381(13) Uani 1 1 d . . .
C4C C 0.7232(5) 0.3409(4) -0.0073(2) 0.0363(13) Uani 1 1 d . . .
C5 C 0.1234(6) 0.0494(4) 0.1259(2) 0.0461(15) Uani 1 1 d . . .
H5C H 0.1462 -0.0213 0.1221 0.055 Uiso 1 1 calc R . .
H5D H 0.028 0.0568 0.1165 0.055 Uiso 1 1 calc R . .
C5C C 0.7372(6) 0.1394(4) -0.0022(3) 0.0433(15) Uani 1 1 d . . .
C6 C 0.1233(5) 0.1491(4) 0.0190(2) 0.0466(14) Uani 1 1 d . . .
H6A H 0.0553 0.1009 0.0051 0.056 Uiso 1 1 calc R . .
H6B H 0.1821 0.1619 -0.0182 0.056 Uiso 1 1 calc R . .
C6C C 0.7576(5) 0.2355(4) -0.1194(2) 0.0429(14) Uani 1 1 d . . .
C7 C 0.0580(5) 0.2453(4) 0.0410(3) 0.0475(15) Uani 1 1 d . . .
H7A H 0.0158 0.279 0.0035 0.057 Uiso 1 1 calc R . .
H7B H -0.0102 0.2314 0.0738 0.057 Uiso 1 1 calc R . .
C8 C 0.1124(5) 0.4025(4) 0.1014(3) 0.0472(15) Uani 1 1 d . . .
H8A H 0.0491 0.3842 0.1356 0.057 Uiso 1 1 calc R . .
H8B H 0.0647 0.4418 0.0681 0.057 Uiso 1 1 calc R . .
C9 C 0.2241(6) 0.4649(4) 0.1315(3) 0.0511(16) Uani 1 1 d . . .
H9A H 0.2921 0.4757 0.0981 0.061 Uiso 1 1 calc R . .
H9B H 0.1879 0.5302 0.1433 0.061 Uiso 1 1 calc R . .
C10 C 0.2901(5) 0.4200(4) 0.1918(3) 0.0454(15) Uani 1 1 d . . .
H10A H 0.3482 0.4698 0.2124 0.055 Uiso 1 1 calc R . .
H10B H 0.2216 0.4018 0.2235 0.055 Uiso 1 1 calc R . .
C11 C 0.0529(6) 0.0438(5) 0.2450(3) 0.0633(18) Uani 1 1 d . . .
H11A H -0.0367 0.0587 0.2297 0.095 Uiso 1 1 calc R . .
H11B H 0.0678 0.0742 0.2876 0.095 Uiso 1 1 calc R . .
H11C H 0.0639 -0.0278 0.2486 0.095 Uiso 1 1 calc R . .
Co1 Co 0.28381(6) 0.22262(5) 0.12357(3) 0.02804(18) Uani 1 1 d . . .
Co2 Co 0.63098(6) 0.23343(5) -0.05018(3) 0.03157(19) Uani 1 1 d . . .
N1 N 0.3705(4) 0.3295(3) 0.17525(19) 0.0354(11) Uani 1 1 d . . .
H1A H 0.4389 0.3522 0.1496 0.042 Uiso 1 1 calc R . .
N1C N 0.4204(4) 0.2303(3) 0.05802(18) 0.0309(9) Uani 1 1 d . . .
N2 N 0.3915(4) 0.1282(3) 0.17557(19) 0.0353(11) Uani 1 1 d . . .
H2A H 0.4325 0.0852 0.147 0.042 Uiso 1 1 calc R . .
N2C N 0.5031(5) 0.0530(4) -0.1169(3) 0.0651(16) Uani 1 1 d . . .
N3 N 0.2024(4) 0.1090(3) 0.07668(18) 0.0344(10) Uani 1 1 d . . .
H3A H 0.2694 0.0693 0.0609 0.041 Uiso 1 1 calc R . .
N3C N 0.4604(5) 0.3843(4) -0.1276(2) 0.0579(14) Uani 1 1 d . . .
N4 N 0.1664(4) 0.3099(3) 0.0704(2) 0.0368(11) Uani 1 1 d . . .
H4A H 0.2169 0.331 0.0356 0.044 Uiso 1 1 calc R . .
N4C N 0.7763(5) 0.4047(4) 0.0195(2) 0.0582(14) Uani 1 1 d . . .
N5 N 0.1460(4) 0.1981(3) 0.18927(19) 0.0357(10) Uani 1 1 d . . .
H5A H 0.1654 0.229 0.228 0.043 Uiso 1 1 calc R . .
H5B H 0.0644 0.2181 0.1747 0.043 Uiso 1 1 calc R . .
N5C N 0.8002(5) 0.0810(4) 0.0253(3) 0.0597(14) Uani 1 1 d . . .
N6C N 0.8345(5) 0.2360(4) -0.1616(2) 0.0712(16) Uani 1 1 d . . .
O1 O 0.1841(5) 0.1113(3) 0.4361(2) 0.0922(15) Uani 1 1 d . . .
H1D H 0.2374 0.0502 0.4486 0.138 Uiso 1 1 d R . .
H1E H 0.0992 0.0844 0.4202 0.138 Uiso 1 1 d R . .
O2 O 0.2230(5) 0.4702(4) 0.3557(2) 0.1065(18) Uani 1 1 d . . .
H2D H 0.2024 0.4975 0.3989 0.16 Uiso 1 1 d R . .
H2E H 0.3094 0.5152 0.3408 0.16 Uiso 1 1 d R . .
O3 O 0.1354(4) 0.7708(4) 0.3045(2) 0.1011(17) Uani 1 1 d . . .
H3D H 0.1599 0.6957 0.3062 0.152 Uiso 1 1 d R . .
H3E H 0.203 0.7975 0.3075 0.152 Uiso 1 1 d R . .
O4 O 0.3647(4) 0.9123(3) 0.35458(19) 0.0632(11) Uani 1 1 d . . .
H4B H 0.3156 0.9145 0.4022 0.095 Uiso 1 1 d R . .
H4C H 0.4199 0.9798 0.3578 0.095 Uiso 1 1 d R . .
O5 O 0.1301(4) 0.2785(3) 0.32297(19) 0.0803(14) Uani 1 1 d . . .
H5E H 0.1035 0.2126 0.339 0.12 Uiso 1 1 d R . .
H5F H 0.0988 0.3261 0.3582 0.12 Uiso 1 1 d R . .

loop_
_atom_site_aniso_label
_atom_site_aniso_U_11
_atom_site_aniso_U_22
_atom_site_aniso_U_33
_atom_site_aniso_U_23
_atom_site_aniso_U_13
_atom_site_aniso_U_12
C1 0.046(3) 0.065(4) 0.033(3) -0.003(3) -0.001(3) -0.011(3)
C1C 0.028(3) 0.034(3) 0.027(3) 0.000(3) 0.000(2) -0.001(3)
C2 0.036(3) 0.062(4) 0.039(3) 0.005(3) -0.005(3) -0.006(3)
C2C 0.038(4) 0.042(4) 0.042(3) 0.000(3) 0.010(3) 0.003(3)
C3 0.058(4) 0.042(3) 0.033(3) 0.011(2) 0.004(3) -0.005(3)
C3C 0.032(3) 0.048(4) 0.033(3) -0.006(3) 0.008(3) -0.004(3)
C4 0.044(3) 0.031(3) 0.040(3) 0.005(2) 0.010(3) -0.014(3)
C4C 0.034(3) 0.043(4) 0.031(3) 0.001(3) 0.006(3) 0.001(3)
C5 0.053(4) 0.043(3) 0.043(4) -0.003(3) 0.011(3) -0.017(3)
C5C 0.037(4) 0.049(4) 0.045(4) 0.004(3) 0.015(3) -0.002(3)
C6 0.046(4) 0.062(4) 0.032(3) -0.013(3) -0.005(3) -0.012(3)
C6C 0.043(3) 0.044(3) 0.042(3) -0.002(3) 0.015(3) -0.004(3)
C7 0.034(3) 0.061(4) 0.047(3) 0.002(3) -0.012(3) 0.001(3)
C8 0.048(4) 0.042(3) 0.052(4) -0.002(3) 0.005(3) 0.006(3)
C9 0.066(4) 0.031(3) 0.056(4) -0.008(3) 0.008(3) 0.005(3)
C10 0.056(4) 0.040(3) 0.041(4) -0.014(3) 0.014(3) -0.010(3)
C11 0.071(4) 0.069(4) 0.051(4) 0.004(3) 0.023(3) -0.025(4)
Co1 0.0272(4) 0.0317(4) 0.0254(4) -0.0032(3) 0.0067(3) -0.0028(3)
Co2 0.0300(4) 0.0355(4) 0.0295(4) -0.0007(3) 0.0100(3) -0.0002(3)
N1 0.034(3) 0.043(3) 0.030(3) -0.001(2) -0.001(2) -0.006(2)
N1C 0.028(2) 0.033(2) 0.032(2) -0.001(2) 0.0070(19) 0.002(2)
N2 0.041(3) 0.032(3) 0.033(3) 0.003(2) 0.008(2) 0.004(2)
N2C 0.067(4) 0.045(3) 0.083(4) -0.023(3) 0.020(3) -0.016(3)
N3 0.034(2) 0.037(3) 0.032(2) -0.009(2) 0.009(2) -0.005(2)
N3C 0.060(3) 0.068(4) 0.046(3) 0.001(3) -0.008(3) 0.020(3)
N4 0.037(3) 0.036(3) 0.037(3) 0.001(2) 0.004(2) 0.001(2)
N4C 0.056(3) 0.060(4) 0.058(4) -0.017(3) 0.004(3) -0.006(3)
N5 0.031(2) 0.041(3) 0.035(2) -0.0072(19) 0.008(2) -0.006(2)
N5C 0.047(3) 0.061(4) 0.072(4) 0.016(3) 0.001(3) 0.003(3)
N6C 0.071(4) 0.073(4) 0.070(4) 0.005(3) 0.043(3) 0.003(3)
O1 0.113(4) 0.073(3) 0.091(4) -0.001(3) 0.014(3) 0.015(3)
O2 0.069(3) 0.172(5) 0.078(3) -0.051(3) -0.003(3) 0.000(3)
O3 0.045(3) 0.177(5) 0.082(3) -0.012(4) 0.014(2) -0.013(3)
O4 0.069(3) 0.063(3) 0.057(3) 0.003(2) 0.011(2) 0.008(2)
O5 0.080(3) 0.105(4) 0.057(3) -0.024(3) 0.023(2) -0.005(3)

loop_
_atom_type_symbol
_atom_type_description
_atom_type_scat_dispersion_real
_atom_type_scat_dispersion_imag
_atom_type_scat_source
C C 0.0033 0.0016 'International Tables Vol C Tables 4.2.6.8 and 6.1.1.4'
H H 0 0 'International Tables Vol C Tables 4.2.6.8 and 6.1.1.4'
Co Co 0.3494 0.9721 'International Tables Vol C Tables 4.2.6.8 and 6.1.1.4'
N N 0.0061 0.0033 'International Tables Vol C Tables 4.2.6.8 and 6.1.1.4'
O O 0.0106 0.006 'International Tables Vol C Tables 4.2.6.8 and 6.1.1.4'

loop_
_geom_angle_atom_site_label_1
_geom_angle_atom_site_label_2
_geom_angle_atom_site_label_3
_geom_angle
_geom_angle_site_symmetry_1
_geom_angle_site_symmetry_3
_geom_angle_publ_flag
N1 C1 C2 107.9(4) . . ?
N1C C1C Co2 178.6(4) . . ?
N2 C2 C1 107.4(4) . . ?
N2C C2C Co2 176.9(5) . . ?
N2 C3 C4 110.0(4) . . ?
N3C C3C Co2 178.7(5) . . ?
N5 C4 C3 103.0(4) . . ?
N5 C4 C5 102.9(4) . . ?
C3 C4 C5 114.0(4) . . ?
N5 C4 C11 112.6(4) . . ?
C3 C4 C11 112.4(5) . . ?
C5 C4 C11 111.3(4) . . ?
N4C C4C Co2 178.4(5) . . ?
N3 C5 C4 110.3(4) . . ?
N5C C5C Co2 178.0(6) . . ?
N3 C6 C7 107.4(4) . . ?
N6C C6C Co2 179.5(5) . . ?
N4 C7 C6 107.1(4) . . ?
N4 C8 C9 111.0(4) . . ?
C10 C9 C8 114.8(5) . . ?
N1 C10 C9 111.9(4) . . ?
N1C Co1 N5 173.41(17) . . ?
N1C Co1 N2 90.87(16) . . ?
N5 Co1 N2 85.03(17) . . ?
N1C Co1 N3 90.06(16) . . ?
N5 Co1 N3 84.73(16) . . ?
N2 Co1 N3 89.07(17) . . ?
N1C Co1 N1 90.95(17) . . ?
N5 Co1 N1 93.96(16) . . ?
N2 Co1 N1 86.89(16) . . ?
N3 Co1 N1 175.86(17) . . ?
N1C Co1 N4 90.81(16) . . ?
N5 Co1 N4 92.95(17) . . ?
N2 Co1 N4 175.98(17) . . ?
N3 Co1 N4 87.27(17) . . ?
N1 Co1 N4 96.73(17) . . ?
C6C Co2 C2C 88.3(2) . . ?
C6C Co2 C5C 90.8(2) . . ?
C2C Co2 C5C 87.3(2) . . ?
C6C Co2 C4C 90.2(2) . . ?
C2C Co2 C4C 176.9(2) . . ?
C5C Co2 C4C 90.0(2) . . ?
C6C Co2 C1C 178.7(2) . . ?
C2C Co2 C1C 91.1(2) . . ?
C5C Co2 C1C 90.3(2) . . ?
C4C Co2 C1C 90.5(2) . . ?
C6C Co2 C3C 88.8(2) . . ?
C2C Co2 C3C 92.2(2) . . ?
C5C Co2 C3C 179.4(2) . . ?
C4C Co2 C3C 90.5(2) . . ?
C1C Co2 C3C 90.1(2) . . ?
C1 N1 C10 113.4(4) . . ?
C1 N1 Co1 107.8(3) . . ?
C10 N1 Co1 118.2(3) . . ?
C1C N1C Co1 177.8(4) . . ?
C2 N2 C3 115.5(4) . . ?
C2 N2 Co1 108.7(3) . . ?
C3 N2 Co1 107.9(3) . . ?
C6 N3 C5 115.4(4) . . ?
C6 N3 Co1 108.1(3) . . ?
C5 N3 Co1 107.9(3) . . ?
C8 N4 C7 112.4(4) . . ?
C8 N4 Co1 118.5(3) . . ?
C7 N4 Co1 107.4(3) . . ?
C4 N5 Co1 100.9(3) . . ?

loop_
_geom_bond_atom_site_label_1
_geom_bond_atom_site_label_2
_geom_bond_distance
_geom_bond_site_symmetry_2
_geom_bond_publ_flag
C1 N1 1.482(6) . ?
C1 C2 1.499(7) . ?
C1C N1C 1.137(5) . ?
C1C Co2 1.903(5) . ?
C2 N2 1.485(6) . ?
C2C N2C 1.132(6) . ?
C2C Co2 1.892(6) . ?
C3 N2 1.504(6) . ?
C3 C4 1.509(7) . ?
C3C N3C 1.138(6) . ?
C3C Co2 1.907(6) . ?
C4 N5 1.508(6) . ?
C4 C5 1.514(6) . ?
C4 C11 1.522(6) . ?
C4C N4C 1.133(6) . ?
C4C Co2 1.900(6) . ?
C5 N3 1.498(5) . ?
C5C N5C 1.137(6) . ?
C5C Co2 1.895(6) . ?
C6 N3 1.494(6) . ?
C6 C7 1.503(7) . ?
C6C N6C 1.149(6) . ?
C6C Co2 1.890(5) . ?
C7 N4 1.495(6) . ?
C8 N4 1.484(6) . ?
C8 C9 1.508(7) . ?
C9 C10 1.497(7) . ?
C10 N1 1.485(6) . ?
Co1 N1C 1.908(4) . ?
Co1 N5 1.943(4) . ?
Co1 N2 1.948(4) . ?
Co1 N3 1.953(4) . ?
Co1 N1 1.956(4) . ?
Co1 N4 1.956(4) . ?
